data_7013923
loop_
_publ_author_name
'Hoefelmeyer, James D.'
'Sol\'e, St\'ephane'
'Gabba\"i, Fran\,cois P'

_publ_section_title
;
 Reactivity of the dimesityl-1,8-naphthalenediylborate anion: isolation
 of the borataalkene isomer and synthesis of 1,8-diborylnaphthalenes.
;
_journal_issue 8
_journal_name_full 'Dalton transactions (Cambridge, England : 2003)'
_journal_page_first 1254
_journal_page_last 1258
_journal_paper_doi 10.1039/b316505a
_journal_year 2004
_chemical_formula_sum 'C47 H68 B Li N4'
_chemical_formula_weight 706.80
_chemical_name_systematic
;
?
;
_space_group_IT_number 9
_symmetry_cell_setting monoclinic
_symmetry_space_group_name_Hall 'C -2yc'
_symmetry_space_group_name_H-M 'C 1 c 1'
_atom_sites_solution_hydrogens geom
_atom_sites_solution_primary direct
_atom_sites_solution_secondary difmap
_audit_creation_method SHELXL-97
_cell_angle_alpha 90.00
_cell_angle_beta 97.703(3)
_cell_angle_gamma 90.00
_cell_formula_units_Z 4
_cell_length_a 18.007(2)
_cell_length_b 14.3779(19)
_cell_length_c 16.731(2)
_cell_measurement_temperature 110(2)
_cell_volume 4292.6(9)
_computing_structure_refinement 'SHELXL-97 (Sheldrick, 1997)'
_computing_structure_solution 'SHELXS-97 (Sheldrick, 1990)'
_diffrn_ambient_temperature 110(2)
_diffrn_measured_fraction_theta_full 1.000
_diffrn_measured_fraction_theta_max 1.000
_diffrn_radiation_monochromator graphite
_diffrn_radiation_source 'fine-focus sealed tube'
_diffrn_radiation_type MoK\a
_diffrn_radiation_wavelength 0.71073
_diffrn_reflns_av_R_equivalents 0.0540
_diffrn_reflns_av_sigmaI/netI 0.0746
_diffrn_reflns_limit_h_max 13
_diffrn_reflns_limit_h_min -21
_diffrn_reflns_limit_k_max 15
_diffrn_reflns_limit_k_min -17
_diffrn_reflns_limit_l_max 19
_diffrn_reflns_limit_l_min -16
_diffrn_reflns_number 11105
_diffrn_reflns_theta_full 25.00
_diffrn_reflns_theta_max 25.00
_diffrn_reflns_theta_min 1.82
_exptl_absorpt_coefficient_mu 0.062
_exptl_absorpt_correction_type none
_exptl_crystal_density_diffrn 1.094
_exptl_crystal_density_method 'not measured'
_exptl_crystal_F_000 1544
_refine_diff_density_max 0.213
_refine_diff_density_min -0.201
_refine_diff_density_rms 0.046
_refine_ls_abs_structure_details 'Flack H D (1983), Acta Cryst. A39, 876-881'
_refine_ls_abs_structure_Flack -3(4)
_refine_ls_extinction_method none
_refine_ls_goodness_of_fit_ref 0.989
_refine_ls_hydrogen_treatment mixed
_refine_ls_matrix_type full
_refine_ls_number_parameters 478
_refine_ls_number_reflns 5499
_refine_ls_number_restraints 2
_refine_ls_restrained_S_all 0.989
_refine_ls_R_factor_all 0.0917
_refine_ls_R_factor_gt 0.0541
_refine_ls_shift/su_max 0.000
_refine_ls_shift/su_mean 0.000
_refine_ls_structure_factor_coef Fsqd
_refine_ls_weighting_details 'calc w=1/[\s^2^(Fo^2^)+(0.0670P)^2^+0.0000P] where P=(Fo^2^+2Fc^2^)/3'
_refine_ls_weighting_scheme calc
_refine_ls_wR_factor_gt 0.1245
_refine_ls_wR_factor_ref 0.1394
_reflns_number_gt 3476
_reflns_number_total 5499
_reflns_threshold_expression >2sigma(I)
_cod_data_source_file b316505a.txt
_cod_data_source_block 2
_cod_depositor_comments
;
The following automatic conversions were performed:
'_symmetry_cell_setting' value 'Monoclinic' changed to 'monoclinic'
according to '/home/saulius/struct/CIF-dictionaries/cif_core.dic'
dictionary named 'cif_core.dic' version 2.4.1 from 2010-06-29.

Automatic conversion script
Id: cif_fix_enum 1527 2010-12-29 10:47:43Z saulius 
;
_cod_original_cell_volume 4292.7(10)
_cod_original_sg_symbol_H-M Cc
_cod_database_code 7013923

loop_
_symmetry_equiv_pos_as_xyz
'x, y, z'
'x, -y, z+1/2'
'x+1/2, y+1/2, z'
'x+1/2, -y+1/2, z+1/2'

loop_
_atom_site_label
_atom_site_type_symbol
_atom_site_fract_x
_atom_site_fract_y
_atom_site_fract_z
_atom_site_U_iso_or_equiv
_atom_site_adp_type
_atom_site_occupancy
_atom_site_symmetry_multiplicity
_atom_site_calc_flag
_atom_site_refinement_flags
_atom_site_disorder_assembly
_atom_site_disorder_group
B B -0.2607(2) -0.7393(3) -0.0119(3) 0.0366(12) Uani 1 1 d . . .
Li Li -0.1471(4) -1.2092(5) -0.0236(4) 0.0459(18) Uani 1 1 d . . .
N1 N -0.24149(19) -1.2494(2) 0.0330(2) 0.0440(9) Uani 1 1 d . . .
N2 N -0.13741(18) -1.0897(2) 0.0512(2) 0.0426(9) Uani 1 1 d . . .
N3 N -0.06083(19) -1.3035(2) -0.0207(2) 0.0460(9) Uani 1 1 d . . .
N4 N -0.1461(2) -1.2008(3) -0.1505(2) 0.0495(10) Uani 1 1 d . . .
C1 C -0.2962(2) -0.8253(3) 0.0265(2) 0.0331(10) Uani 1 1 d . . .
C2 C -0.2929(2) -0.8364(3) 0.1092(3) 0.0391(10) Uani 1 1 d . . .
H2A H -0.2653 -0.7940 0.1430 0.047 Uiso 1 1 calc R . .
C3 C -0.3296(2) -0.9090(3) 0.1441(3) 0.0395(10) Uani 1 1 d . . .
H3A H -0.3279 -0.9121 0.1999 0.047 Uiso 1 1 calc R . .
C4 C -0.3673(2) -0.9744(3) 0.0970(2) 0.0390(10) Uani 1 1 d . . .
H4A H -0.3903 -1.0231 0.1208 0.047 Uiso 1 1 calc R . .
C5 C -0.4090(2) -1.0399(3) -0.0377(3) 0.0432(11) Uani 1 1 d . . .
H5A H -0.4316 -1.0895 -0.0147 0.052 Uiso 1 1 calc R . .
C6 C -0.4113(2) -1.0350(3) -0.1189(3) 0.0455(12) Uani 1 1 d . . .
H6A H -0.4338 -1.0824 -0.1514 0.055 Uiso 1 1 calc R . .
C7 C -0.3800(2) -0.9586(3) -0.1538(3) 0.0410(11) Uani 1 1 d . . .
H7A H -0.3835 -0.9559 -0.2097 0.049 Uiso 1 1 calc R . .
C8 C -0.3444(2) -0.8874(3) -0.1094(2) 0.0352(10) Uani 1 1 d . . .
C9 C -0.3376(2) -0.8939(3) -0.0226(2) 0.0348(10) Uani 1 1 d . . .
C10 C -0.3723(2) -0.9697(3) 0.0124(2) 0.0368(10) Uani 1 1 d . . .
C11 C -0.2094(2) -0.6735(3) 0.0506(2) 0.0364(10) Uani 1 1 d . . .
C12 C -0.2397(2) -0.6061(3) 0.0964(2) 0.0383(10) Uani 1 1 d . . .
C13 C -0.1943(3) -0.5525(3) 0.1518(2) 0.0413(11) Uani 1 1 d . . .
H13A H -0.2162 -0.5080 0.1815 0.050 Uiso 1 1 calc R . .
C14 C -0.1168(3) -0.5631(3) 0.1644(3) 0.0450(11) Uani 1 1 d . . .
C15 C -0.0872(2) -0.6298(3) 0.1198(3) 0.0406(11) Uani 1 1 d . . .
H15A H -0.0357 -0.6389 0.1276 0.049 Uiso 1 1 calc R . .
C16 C -0.1308(2) -0.6848(3) 0.0630(3) 0.0409(11) Uani 1 1 d . . .
C17 C -0.3236(2) -0.5872(3) 0.0831(3) 0.0472(11) Uani 1 1 d . . .
H17A H -0.3353 -0.5391 0.1193 0.071 Uiso 1 1 calc R . .
H17B H -0.3502 -0.6429 0.0933 0.071 Uiso 1 1 calc R . .
H17C H -0.3384 -0.5675 0.0285 0.071 Uiso 1 1 calc R . .
C18 C -0.0681(3) -0.5037(3) 0.2239(3) 0.0534(13) Uani 1 1 d . . .
H18A H -0.0166 -0.5209 0.2242 0.080 Uiso 1 1 calc R . .
H18B H -0.0821 -0.5127 0.2768 0.080 Uiso 1 1 calc R . .
H18C H -0.0746 -0.4395 0.2089 0.080 Uiso 1 1 calc R . .
C19 C -0.0936(2) -0.7569(3) 0.0169(3) 0.0554(13) Uani 1 1 d . . .
H19A H -0.0404 -0.7550 0.0329 0.083 Uiso 1 1 calc R . .
H19B H -0.1044 -0.7443 -0.0399 0.083 Uiso 1 1 calc R . .
H19C H -0.1122 -0.8174 0.0280 0.083 Uiso 1 1 calc R . .
C21 C -0.2788(2) -0.7257(3) -0.0998(2) 0.0362(10) Uani 1 1 d . . .
C22 C -0.2682(2) -0.6429(3) -0.1433(3) 0.0414(11) Uani 1 1 d . . .
C23 C -0.3098(2) -0.6250(3) -0.2163(3) 0.0443(11) Uani 1 1 d . . .
H23A H -0.2982 -0.5736 -0.2460 0.053 Uiso 1 1 calc R . .
C24 C -0.3712(2) -0.6843(3) -0.2482(2) 0.0416(11) Uani 1 1 d . . .
C25 C -0.3759(2) -0.7670(3) -0.2164(2) 0.0398(11) Uani 1 1 d . . .
H25A H -0.4182 -0.8030 -0.2325 0.048 Uiso 1 1 calc R . .
C26 C -0.3142(2) -0.8065(3) -0.1535(2) 0.0370(10) Uani 1 1 d . . .
C27 C -0.2142(3) -0.5672(3) -0.1089(3) 0.0538(12) Uani 1 1 d . . .
H27A H -0.2149 -0.5173 -0.1470 0.081 Uiso 1 1 calc R . .
H27B H -0.1645 -0.5924 -0.0984 0.081 Uiso 1 1 calc R . .
H27C H -0.2291 -0.5442 -0.0596 0.081 Uiso 1 1 calc R . .
C28 C -0.4296(2) -0.6457(3) -0.3125(3) 0.0536(13) Uani 1 1 d . . .
H28A H -0.4670 -0.6922 -0.3281 0.080 Uiso 1 1 calc R . .
H28B H -0.4063 -0.6280 -0.3586 0.080 Uiso 1 1 calc R . .
H28C H -0.4527 -0.5922 -0.2920 0.080 Uiso 1 1 calc R . .
C29 C -0.2513(2) -0.8458(3) -0.1985(3) 0.0486(12) Uani 1 1 d . . .
H29A H -0.2708 -0.8962 -0.2327 0.073 Uiso 1 1 calc R . .
H29B H -0.2108 -0.8679 -0.1600 0.073 Uiso 1 1 calc R . .
H29C H -0.2334 -0.7977 -0.2308 0.073 Uiso 1 1 calc R . .
C31 C -0.2583(2) -1.1616(3) 0.0710(3) 0.0482(12) Uani 1 1 d . . .
H31A H -0.2901 -1.1741 0.1122 0.058 Uiso 1 1 calc R . .
H31B H -0.2860 -1.1217 0.0308 0.058 Uiso 1 1 calc R . .
C32 C -0.1894(2) -1.1109(3) 0.1087(3) 0.0469(11) Uani 1 1 d . . .
H32D H -0.2043 -1.0533 0.1322 0.056 Uiso 1 1 calc R . .
H32E H -0.1638 -1.1487 0.1519 0.056 Uiso 1 1 calc R . .
C33 C -0.2196(3) -1.3197(3) 0.0951(3) 0.0642(14) Uani 1 1 d . . .
H33A H -0.2624 -1.3372 0.1201 0.096 Uiso 1 1 calc R . .
H33B H -0.1816 -1.2946 0.1350 0.096 Uiso 1 1 calc R . .
H33C H -0.2002 -1.3734 0.0707 0.096 Uiso 1 1 calc R . .
C34 C -0.3105(3) -1.2831(3) -0.0172(3) 0.0604(14) Uani 1 1 d . . .
H32A H -0.3476 -1.2983 0.0169 0.091 Uiso 1 1 calc R . .
H32B H -0.2990 -1.3375 -0.0465 0.091 Uiso 1 1 calc R . .
H32C H -0.3295 -1.2353 -0.0545 0.091 Uiso 1 1 calc R . .
C35 C -0.0668(2) -1.0521(3) 0.0962(3) 0.0514(12) Uani 1 1 d . . .
H35A H -0.0779 -0.9975 0.1255 0.077 Uiso 1 1 calc R . .
H35B H -0.0328 -1.0362 0.0588 0.077 Uiso 1 1 calc R . .
H35C H -0.0443 -1.0982 0.1332 0.077 Uiso 1 1 calc R . .
C36 C -0.1687(3) -1.0186(3) -0.0057(3) 0.0531(12) Uani 1 1 d . . .
H36A H -0.1678 -0.9595 0.0213 0.080 Uiso 1 1 calc R . .
H36B H -0.2195 -1.0345 -0.0262 0.080 Uiso 1 1 calc R . .
H36C H -0.1395 -1.0149 -0.0495 0.080 Uiso 1 1 calc R . .
C37 C -0.0565(3) -1.3263(3) -0.1055(3) 0.0533(12) Uani 1 1 d . . .
H37A H -0.0916 -1.3761 -0.1222 0.064 Uiso 1 1 calc R . .
H37B H -0.0065 -1.3485 -0.1105 0.064 Uiso 1 1 calc R . .
C38 C -0.0740(3) -1.2445(3) -0.1604(3) 0.0555(13) Uani 1 1 d . . .
H38A H -0.0344 -1.1988 -0.1495 0.067 Uiso 1 1 calc R . .
H38B H -0.0753 -1.2648 -0.2159 0.067 Uiso 1 1 calc R . .
C39 C -0.0632(3) -1.3904(3) 0.0244(3) 0.0600(13) Uani 1 1 d . . .
H39A H -0.0191 -1.4263 0.0195 0.090 Uiso 1 1 calc R . .
H39B H -0.1069 -1.4253 0.0031 0.090 Uiso 1 1 calc R . .
H39C H -0.0652 -1.3767 0.0802 0.090 Uiso 1 1 calc R . .
C40 C 0.0055(2) -1.2493(3) 0.0123(3) 0.0555(13) Uani 1 1 d . . .
H40A H 0.0492 -1.2881 0.0160 0.083 Uiso 1 1 calc R . .
H40B H -0.0008 -1.2267 0.0650 0.083 Uiso 1 1 calc R . .
H40C H 0.0114 -1.1975 -0.0226 0.083 Uiso 1 1 calc R . .
C41 C -0.2082(3) -1.2649(3) -0.1818(3) 0.0593(14) Uani 1 1 d . . .
H41A H -0.2131 -1.2666 -0.2397 0.089 Uiso 1 1 calc R . .
H41B H -0.2542 -1.2432 -0.1652 0.089 Uiso 1 1 calc R . .
H41C H -0.1974 -1.3263 -0.1608 0.089 Uiso 1 1 calc R . .
C42 C -0.1541(3) -1.1147(3) -0.1965(3) 0.0610(14) Uani 1 1 d . . .
H42A H -0.1522 -1.1279 -0.2524 0.092 Uiso 1 1 calc R . .
H42B H -0.1141 -1.0731 -0.1768 0.092 Uiso 1 1 calc R . .
H42C H -0.2013 -1.0864 -0.1905 0.092 Uiso 1 1 calc R . .
C51 C -0.4596(2) -0.4067(3) -0.1612(3) 0.0481(12) Uani 1 1 d . . .
C52 C -0.5236(3) -0.3542(3) -0.1608(3) 0.0551(13) Uani 1 1 d . . .
H52A H -0.5597 -0.3740 -0.1296 0.066 Uiso 1 1 calc R . .
C53 C -0.5359(3) -0.2733(4) -0.2051(3) 0.0577(13) Uani 1 1 d . . .
H53A H -0.5795 -0.2390 -0.2033 0.069 Uiso 1 1 calc R . .
C54 C -0.4833(3) -0.2440(3) -0.2516(3) 0.0543(13) Uani 1 1 d . . .
H54A H -0.4910 -0.1898 -0.2818 0.065 Uiso 1 1 calc R . .
C55 C -0.4188(3) -0.2953(3) -0.2533(3) 0.0549(13) Uani 1 1 d . . .
H55A H -0.3830 -0.2757 -0.2848 0.066 Uiso 1 1 calc R . .
C56 C -0.4074(2) -0.3755(3) -0.2086(3) 0.0509(12) Uani 1 1 d . . .
H56A H -0.3637 -0.4095 -0.2102 0.061 Uiso 1 1 calc R . .
C57 C -0.4449(3) -0.4919(4) -0.1097(3) 0.0661(15) Uani 1 1 d . . .
H57A H -0.4868 -0.5032 -0.0812 0.099 Uiso 1 1 calc R . .
H57B H -0.4006 -0.4826 -0.0718 0.099 Uiso 1 1 calc R . .
H57C H -0.4378 -0.5445 -0.1433 0.099 Uiso 1 1 calc R . .

loop_
_atom_site_aniso_label
_atom_site_aniso_U_11
_atom_site_aniso_U_22
_atom_site_aniso_U_33
_atom_site_aniso_U_23
_atom_site_aniso_U_13
_atom_site_aniso_U_12
B 0.030(3) 0.043(3) 0.037(3) -0.005(2) 0.004(2) 0.005(2)
Li 0.036(4) 0.053(4) 0.048(5) -0.003(4) 0.003(3) 0.009(3)
N1 0.043(2) 0.042(2) 0.047(2) 0.0034(18) 0.0053(16) 0.0015(16)
N2 0.036(2) 0.047(2) 0.044(2) -0.0012(18) 0.0032(16) 0.0006(16)
N3 0.040(2) 0.054(2) 0.044(2) -0.0017(19) 0.0018(17) 0.0045(17)
N4 0.046(2) 0.059(2) 0.042(2) -0.001(2) 0.0008(17) -0.0042(19)
C1 0.025(2) 0.040(2) 0.033(2) -0.0023(19) 0.0007(17) 0.0070(18)
C2 0.034(2) 0.042(3) 0.040(3) -0.005(2) -0.0004(19) -0.0010(19)
C3 0.041(3) 0.048(3) 0.030(2) -0.001(2) 0.0058(18) 0.004(2)
C4 0.037(2) 0.041(3) 0.039(3) -0.001(2) 0.0042(19) 0.0008(19)
C5 0.037(3) 0.041(3) 0.049(3) -0.003(2) -0.005(2) 0.0008(19)
C6 0.041(3) 0.044(3) 0.048(3) -0.010(2) -0.004(2) 0.003(2)
C7 0.040(3) 0.049(3) 0.033(3) -0.007(2) -0.0016(19) 0.010(2)
C8 0.028(2) 0.041(2) 0.036(3) -0.006(2) 0.0006(18) 0.0069(18)
C9 0.028(2) 0.038(2) 0.038(3) -0.004(2) 0.0015(18) 0.0064(18)
C10 0.031(2) 0.040(2) 0.038(3) 0.002(2) -0.0002(18) 0.0058(19)
C11 0.036(2) 0.040(2) 0.032(2) -0.001(2) -0.0007(18) 0.0015(18)
C12 0.037(2) 0.042(2) 0.034(2) 0.001(2) -0.0001(18) 0.001(2)
C13 0.053(3) 0.041(3) 0.030(2) 0.000(2) 0.0061(19) 0.001(2)
C14 0.054(3) 0.049(3) 0.030(3) 0.001(2) -0.002(2) -0.005(2)
C15 0.034(2) 0.046(3) 0.039(3) 0.002(2) -0.0033(19) -0.001(2)
C16 0.035(3) 0.046(3) 0.041(3) -0.003(2) 0.0033(19) 0.002(2)
C17 0.040(3) 0.051(3) 0.050(3) -0.002(2) 0.005(2) 0.005(2)
C18 0.065(3) 0.053(3) 0.038(3) -0.002(2) -0.008(2) -0.011(2)
C19 0.040(3) 0.071(3) 0.055(3) -0.014(3) 0.005(2) 0.003(2)
C21 0.025(2) 0.045(3) 0.039(3) -0.001(2) 0.0061(18) 0.0013(17)
C22 0.038(3) 0.048(3) 0.038(3) 0.000(2) 0.0084(19) -0.001(2)
C23 0.042(3) 0.055(3) 0.036(3) 0.002(2) 0.007(2) -0.006(2)
C24 0.038(3) 0.050(3) 0.036(3) 0.005(2) 0.0037(19) 0.006(2)
C25 0.032(2) 0.048(3) 0.039(3) -0.002(2) 0.0048(19) 0.0019(19)
C26 0.034(2) 0.043(2) 0.034(2) -0.001(2) 0.0032(18) 0.0058(19)
C27 0.055(3) 0.057(3) 0.048(3) 0.001(2) 0.003(2) -0.010(2)
C28 0.047(3) 0.064(3) 0.047(3) 0.007(2) -0.003(2) 0.003(2)
C29 0.038(3) 0.068(3) 0.040(3) -0.003(2) 0.0056(19) 0.011(2)
C31 0.038(3) 0.052(3) 0.055(3) -0.002(2) 0.009(2) 0.001(2)
C32 0.042(3) 0.057(3) 0.043(3) -0.004(2) 0.009(2) 0.002(2)
C33 0.069(4) 0.063(3) 0.065(4) 0.017(3) 0.024(3) 0.010(3)
C34 0.044(3) 0.065(3) 0.073(4) -0.013(3) 0.015(2) -0.010(2)
C35 0.039(3) 0.062(3) 0.051(3) -0.012(2) -0.001(2) -0.005(2)
C36 0.055(3) 0.050(3) 0.054(3) 0.006(2) 0.004(2) 0.007(2)
C37 0.044(3) 0.065(3) 0.051(3) -0.014(3) 0.008(2) 0.006(2)
C38 0.051(3) 0.074(3) 0.044(3) -0.010(3) 0.013(2) -0.002(3)
C39 0.051(3) 0.062(3) 0.067(3) 0.013(3) 0.007(2) 0.018(2)
C40 0.035(3) 0.069(3) 0.060(3) -0.013(3) -0.005(2) 0.004(2)
C41 0.052(3) 0.070(3) 0.054(3) 0.000(3) 0.000(2) -0.007(3)
C42 0.071(4) 0.060(3) 0.047(3) 0.008(3) -0.010(2) -0.003(3)
C51 0.046(3) 0.053(3) 0.044(3) -0.007(2) 0.001(2) -0.003(2)
C52 0.047(3) 0.069(3) 0.050(3) -0.002(3) 0.010(2) 0.004(3)
C53 0.049(3) 0.064(3) 0.058(3) -0.006(3) 0.002(3) 0.010(3)
C54 0.070(4) 0.049(3) 0.041(3) -0.008(2) -0.004(2) 0.004(3)
C55 0.053(3) 0.061(3) 0.049(3) -0.003(3) 0.001(2) -0.012(3)
C56 0.035(3) 0.063(3) 0.055(3) 0.002(3) 0.008(2) 0.000(2)
C57 0.059(3) 0.074(4) 0.064(4) 0.013(3) 0.005(3) -0.004(3)

loop_
_atom_type_symbol
_atom_type_description
_atom_type_scat_dispersion_real
_atom_type_scat_dispersion_imag
_atom_type_scat_source
C C 0.0033 0.0016 'International Tables Vol C Tables 4.2.6.8 and 6.1.1.4'
H H 0.0000 0.0000 'International Tables Vol C Tables 4.2.6.8 and 6.1.1.4'
Li Li -0.0003 0.0001 'International Tables Vol C Tables 4.2.6.8 and 6.1.1.4'
B B 0.0013 0.0007 'International Tables Vol C Tables 4.2.6.8 and 6.1.1.4'
N N 0.0061 0.0033 'International Tables Vol C Tables 4.2.6.8 and 6.1.1.4'

loop_
_geom_angle_atom_site_label_1
_geom_angle_atom_site_label_2
_geom_angle_atom_site_label_3
_geom_angle
_geom_angle_site_symmetry_1
_geom_angle_site_symmetry_3
_geom_angle_publ_flag
C21 B C1 117.7(4) . . ?
C21 B C11 127.0(4) . . ?
C1 B C11 115.3(4) . . ?
N3 Li N2 121.2(3) . . ?
N3 Li N4 87.3(3) . . ?
N2 Li N4 122.1(4) . . ?
N3 Li N1 117.1(4) . . ?
N2 Li N1 88.0(3) . . ?
N4 Li N1 124.9(3) . . ?
C31 N1 C33 109.9(4) . . ?
C31 N1 C34 108.8(3) . . ?
C33 N1 C34 107.5(4) . . ?
C31 N1 Li 100.5(3) . . ?
C33 N1 Li 110.3(3) . . ?
C34 N1 Li 119.5(4) . . ?
C36 N2 C32 110.5(3) . . ?
C36 N2 C35 107.7(3) . . ?
C32 N2 C35 108.8(3) . . ?
C36 N2 Li 100.9(3) . . ?
C32 N2 Li 102.1(3) . . ?
C35 N2 Li 126.2(3) . . ?
C39 N3 C37 108.5(4) . . ?
C39 N3 C40 109.8(3) . . ?
C37 N3 C40 109.6(4) . . ?
C39 N3 Li 120.1(4) . . ?
C37 N3 Li 105.2(3) . . ?
C40 N3 Li 103.4(3) . . ?
C42 N4 C38 109.3(4) . . ?
C42 N4 C41 108.9(3) . . ?
C38 N4 C41 109.2(4) . . ?
C42 N4 Li 124.2(4) . . ?
C38 N4 Li 102.3(3) . . ?
C41 N4 Li 102.1(3) . . ?
C2 C1 C9 116.4(4) . . ?
C2 C1 B 122.3(3) . . ?
C9 C1 B 121.2(4) . . ?
C1 C2 C3 122.8(4) . . ?
C4 C3 C2 120.2(4) . . ?
C3 C4 C10 120.9(4) . . ?
C6 C5 C10 120.3(4) . . ?
C5 C6 C7 120.0(4) . . ?
C8 C7 C6 123.1(4) . . ?
C7 C8 C9 117.8(4) . . ?
C7 C8 C26 118.7(4) . . ?
C9 C8 C26 123.5(3) . . ?
C10 C9 C1 121.1(4) . . ?
C10 C9 C8 118.8(3) . . ?
C1 C9 C8 120.1(4) . . ?
C4 C10 C5 121.5(4) . . ?
C4 C10 C9 118.6(4) . . ?
C5 C10 C9 119.9(4) . . ?
C12 C11 C16 117.3(3) . . ?
C12 C11 B 122.3(3) . . ?
C16 C11 B 120.3(4) . . ?
C13 C12 C11 121.0(4) . . ?
C13 C12 C17 118.9(4) . . ?
C11 C12 C17 120.0(3) . . ?
C12 C13 C14 122.1(4) . . ?
C15 C14 C13 116.7(4) . . ?
C15 C14 C18 121.8(4) . . ?
C13 C14 C18 121.5(4) . . ?
C14 C15 C16 123.1(4) . . ?
C15 C16 C11 119.7(4) . . ?
C15 C16 C19 119.5(4) . . ?
C11 C16 C19 120.7(4) . . ?
C22 C21 B 126.4(4) . . ?
C22 C21 C26 113.8(3) . . ?
B C21 C26 119.8(4) . . ?
C23 C22 C21 121.2(4) . . ?
C23 C22 C27 116.7(4) . . ?
C21 C22 C27 122.0(4) . . ?
C22 C23 C24 121.4(4) . . ?
C25 C24 C23 118.3(4) . . ?
C25 C24 C28 123.3(4) . . ?
C23 C24 C28 118.3(4) . . ?
C24 C25 C26 122.3(4) . . ?
C8 C26 C25 110.1(3) . . ?
C8 C26 C29 106.8(3) . . ?
C25 C26 C29 108.2(3) . . ?
C8 C26 C21 116.0(3) . . ?
C25 C26 C21 108.9(3) . . ?
C29 C26 C21 106.6(3) . . ?
N1 C31 C32 113.2(3) . . ?
N2 C32 C31 113.0(4) . . ?
N3 C37 C38 112.6(4) . . ?
N4 C38 C37 112.4(4) . . ?
C52 C51 C56 117.4(4) . . ?
C52 C51 C57 121.8(5) . . ?
C56 C51 C57 120.8(4) . . ?
C51 C52 C53 122.1(5) . . ?
C54 C53 C52 119.3(5) . . ?
C53 C54 C55 119.7(5) . . ?
C56 C55 C54 120.1(5) . . ?
C55 C56 C51 121.4(4) . . ?

loop_
_geom_bond_atom_site_label_1
_geom_bond_atom_site_label_2
_geom_bond_distance
_geom_bond_site_symmetry_2
_geom_bond_publ_flag
B C21 1.475(6) . ?
B C1 1.570(6) . ?
B C11 1.608(6) . ?
Li N3 2.057(8) . ?
Li N2 2.119(8) . ?
Li N4 2.130(9) . ?
Li N1 2.134(9) . ?
N1 C31 1.463(5) . ?
N1 C33 1.465(5) . ?
N1 C34 1.485(5) . ?
N2 C36 1.458(5) . ?
N2 C32 1.461(5) . ?
N2 C35 1.489(5) . ?
N3 C39 1.463(6) . ?
N3 C37 1.468(6) . ?
N3 C40 1.471(5) . ?
N4 C42 1.454(5) . ?
N4 C38 1.471(6) . ?
N4 C41 1.489(5) . ?
C1 C2 1.386(5) . ?
C1 C9 1.429(5) . ?
C2 C3 1.404(6) . ?
C3 C4 1.349(5) . ?
C4 C10 1.408(6) . ?
C5 C6 1.356(6) . ?
C5 C10 1.418(5) . ?
C6 C7 1.398(6) . ?
C7 C8 1.372(5) . ?
C8 C9 1.444(6) . ?
C8 C26 1.517(6) . ?
C9 C10 1.421(5) . ?
C11 C12 1.391(6) . ?
C11 C16 1.412(5) . ?
C12 C13 1.386(5) . ?
C12 C17 1.523(5) . ?
C13 C14 1.391(6) . ?
C14 C15 1.367(6) . ?
C14 C18 1.501(6) . ?
C15 C16 1.393(5) . ?
C16 C19 1.502(6) . ?
C21 C22 1.422(6) . ?
C21 C26 1.552(5) . ?
C22 C23 1.370(6) . ?
C22 C27 1.519(6) . ?
C23 C24 1.440(5) . ?
C24 C25 1.310(6) . ?
C24 C28 1.506(5) . ?
C25 C26 1.534(5) . ?
C26 C29 1.547(6) . ?
C31 C32 1.502(5) . ?
C37 C38 1.499(7) . ?
C51 C52 1.378(6) . ?
C51 C56 1.382(6) . ?
C51 C57 1.502(6) . ?
C52 C53 1.382(6) . ?
C53 C54 1.370(7) . ?
C54 C55 1.379(7) . ?
C55 C56 1.375(6) . ?
